data_2227461
loop_
_publ_author_name
'Szlachcic, Pawe\/l'
'Danel, Andrzej'
'Stadnicka, Katarzyna'

_publ_section_title
;
 3-Methyl-1,4-diphenyl-1<i>H</i>-pyrazolo[3,4-<i>b</i>]quinoline
;
_journal_coeditor_code GK2306
_journal_issue 11
_journal_name_full 'Acta Crystallographica Section E'
_journal_page_first o3009
_journal_paper_doi 10.1107/S1600536810042935
_journal_volume 66
_journal_year 2010
_chemical_formula_iupac 'C23 H17 N3'
_chemical_formula_moiety 'C23 H17 N3'
_chemical_formula_sum 'C23 H17 N3'
_chemical_formula_weight 335.40
_chemical_melting_point_gt 438
_chemical_melting_point_lt 440
_chemical_name_systematic
;
3-Methyl-1,4-diphenyl-1<i>H</i>-pyrazolo[3,4-<i>b</i>]quinoline
;
_space_group_IT_number 2
_symmetry_cell_setting triclinic
_symmetry_space_group_name_Hall '-P 1'
_symmetry_space_group_name_H-M 'P -1'
_atom_sites_solution_hydrogens geom
_atom_sites_solution_primary direct
_atom_sites_solution_secondary difmap
_cell_angle_alpha 92.278(2)
_cell_angle_beta 113.376(2)
_cell_angle_gamma 90.152(2)
_cell_formula_units_Z 2
_cell_length_a 9.2120(4)
_cell_length_b 9.9377(5)
_cell_length_c 10.3440(4)
_cell_measurement_pressure 98.6
_cell_measurement_reflns_used 2458
_cell_measurement_temperature 293(2)
_cell_measurement_theta_max 30.034
_cell_measurement_theta_min 0.998
_cell_volume 868.37(7)
_computing_cell_refinement 'SCALEPACK (Otwinowski & Minor, 1997)'
_computing_data_collection 'COLLECT (Nonius, 1998)'
_computing_data_reduction 'DENZO and SCALEPACK (Otwinowski & Minor, 1997)'
_computing_molecular_graphics 'ORTEP-3 (Farrugia, 1997)'
_computing_publication_material 'SHELXL97 (Sheldrick, 2008)'
_computing_structure_refinement 'SHELXL97 (Sheldrick, 2008)'
_computing_structure_solution 'SIR92 (Altomare <i>et al.</i>, 1994)'
_diffrn_ambient_temperature 293(2)
_diffrn_detector_area_resol_mean 9
_diffrn_measured_fraction_theta_full 0.986
_diffrn_measured_fraction_theta_max 0.986
_diffrn_measurement_device '95mm CCD camera on \k-goniostat'
_diffrn_measurement_device_type 'Nonius KappaCCD'
_diffrn_measurement_method '\f and \o scans to fill Ewald sphere'
_diffrn_radiation_monochromator 'horizontally mounted graphite crystal'
_diffrn_radiation_source 'fine-focus sealed tube'
_diffrn_radiation_type MoK\a
_diffrn_radiation_wavelength 0.71073
_diffrn_reflns_av_R_equivalents 0.0198
_diffrn_reflns_av_sigmaI/netI 0.0521
_diffrn_reflns_limit_h_max 11
_diffrn_reflns_limit_h_min -12
_diffrn_reflns_limit_k_max 7
_diffrn_reflns_limit_k_min -13
_diffrn_reflns_limit_l_max 13
_diffrn_reflns_limit_l_min -14
_diffrn_reflns_number 6556
_diffrn_reflns_theta_full 29.97
_diffrn_reflns_theta_max 29.97
_diffrn_reflns_theta_min 2.90
_exptl_absorpt_coefficient_mu 0.077
_exptl_absorpt_correction_T_max 0.9886
_exptl_absorpt_correction_T_min 0.9626
_exptl_absorpt_correction_type multi-scan
_exptl_absorpt_process_details '(DENZO and SCALEPACK; Otwinowski & Minor, 1997)'
_exptl_crystal_colour green--yellow
_exptl_crystal_density_diffrn 1.283
_exptl_crystal_density_method 'not measured'
_exptl_crystal_description plate
_exptl_crystal_F_000 352
_exptl_crystal_size_max 0.50
_exptl_crystal_size_mid 0.42
_exptl_crystal_size_min 0.15
_refine_diff_density_max 0.236
_refine_diff_density_min -0.173
_refine_ls_extinction_method none
_refine_ls_goodness_of_fit_all 1.016
_refine_ls_goodness_of_fit_ref 1.016
_refine_ls_hydrogen_treatment constr
_refine_ls_matrix_type full
_refine_ls_number_constraints 0
_refine_ls_number_parameters 236
_refine_ls_number_reflns 4964
_refine_ls_number_restraints 0
_refine_ls_restrained_S_all 1.016
_refine_ls_R_factor_all 0.0906
_refine_ls_R_factor_gt 0.0533
_refine_ls_shift/su_max 0.000
_refine_ls_shift/su_mean 0.000
_refine_ls_structure_factor_coef Fsqd
_refine_ls_weighting_details 'w=1/[\s^2^(Fo^2^)+(0.0540P)^2^+0.1697P] where P=(Fo^2^+2Fc^2^)/3'
_refine_ls_weighting_scheme calc
_refine_ls_wR_factor_all 0.1389
_refine_ls_wR_factor_gt 0.1192
_refine_ls_wR_factor_ref 0.1389
_reflns_number_gt 3285
_reflns_number_total 4964
_reflns_threshold_expression I>2sigma(I)
_cod_data_source_file gk2306.cif
_cod_data_source_block I
_cod_database_code 2227461
_cod_database_fobs_code 2227461

loop_
_symmetry_equiv_pos_as_xyz
'x, y, z'
'-x, -y, -z'

loop_
_atom_site_type_symbol
_atom_site_label
_atom_site_fract_x
_atom_site_fract_y
_atom_site_fract_z
_atom_site_U_iso_or_equiv
_atom_site_adp_type
_atom_site_calc_flag
_atom_site_refinement_flags
_atom_site_occupancy
_atom_site_disorder_assembly
_atom_site_disorder_group
N N1 0.34388(14) 0.18687(11) 0.08010(12) 0.0397(3) Uani d . 1 . .
N N2 0.28625(15) 0.11194(12) -0.04633(13) 0.0438(3) Uani d . 1 . .
C C3 0.37588(17) 0.13841(14) -0.11453(15) 0.0416(3) Uani d . 1 . .
C C3A 0.49700(16) 0.23706(13) -0.03567(14) 0.0351(3) Uani d . 1 . .
C C4 0.61386(15) 0.31001(13) -0.05685(14) 0.0344(3) Uani d . 1 . .
C C4A 0.70159(15) 0.40697(13) 0.05158(14) 0.0345(3) Uani d . 1 . .
C C5 0.82339(17) 0.49062(14) 0.04416(15) 0.0418(3) Uani d . 1 . .
H H5 0.8450 0.4851 -0.0364 0.050 Uiso calc R 1 . .
C C6 0.90904(18) 0.57853(16) 0.15214(17) 0.0478(4) Uani d . 1 . .
H H6 0.9870 0.6330 0.1441 0.057 Uiso calc R 1 . .
C C7 0.88014(19) 0.58731(16) 0.27575(17) 0.0514(4) Uani d . 1 . .
H H7 0.9402 0.6466 0.3497 0.062 Uiso calc R 1 . .
C C8 0.76495(18) 0.50976(15) 0.28780(16) 0.0464(4) Uani d . 1 . .
H H8 0.7476 0.5163 0.3704 0.056 Uiso calc R 1 . .
C C8A 0.67061(15) 0.41895(13) 0.17655(14) 0.0356(3) Uani d . 1 . .
N N9 0.55506(13) 0.34765(11) 0.19637(12) 0.0381(3) Uani d . 1 . .
C C9A 0.47232(15) 0.26467(13) 0.08992(14) 0.0343(3) Uani d . 1 . .
C C11 0.25132(16) 0.19574(13) 0.16186(14) 0.0378(3) Uani d . 1 . .
C C12 0.31890(19) 0.24076(15) 0.30166(16) 0.0487(4) Uani d . 1 . .
H H12 0.4260 0.2639 0.3436 0.058 Uiso calc R 1 . .
C C13 0.2259(2) 0.25117(17) 0.37876(19) 0.0579(4) Uani d . 1 . .
H H13 0.2706 0.2831 0.4723 0.069 Uiso calc R 1 . .
C C14 0.0681(2) 0.21477(17) 0.3187(2) 0.0591(4) Uani d . 1 . .
H H14 0.0064 0.2220 0.3712 0.071 Uiso calc R 1 . .
C C15 0.00234(19) 0.16761(17) 0.18044(19) 0.0553(4) Uani d . 1 . .
H H15 -0.1038 0.1413 0.1401 0.066 Uiso calc R 1 . .
C C16 0.09222(17) 0.15891(15) 0.10080(17) 0.0455(3) Uani d . 1 . .
H H16 0.0464 0.1285 0.0068 0.055 Uiso calc R 1 . .
C C31 0.3400(2) 0.06994(18) -0.25516(17) 0.0578(4) Uani d . 1 . .
H H31A 0.4209 0.0063 -0.2477 0.087 Uiso calc R 1 . .
H H31B 0.3365 0.1358 -0.3217 0.087 Uiso calc R 1 . .
H H31C 0.2395 0.0237 -0.2866 0.087 Uiso calc R 1 . .
C C41 0.64981(16) 0.28577(13) -0.18381(14) 0.0357(3) Uani d . 1 . .
C C42 0.70864(19) 0.16239(15) -0.20626(16) 0.0462(4) Uani d . 1 . .
H H42 0.7243 0.0953 -0.1421 0.055 Uiso calc R 1 . .
C C43 0.7441(2) 0.13829(17) -0.32315(18) 0.0540(4) Uani d . 1 . .
H H43 0.7836 0.0555 -0.3371 0.065 Uiso calc R 1 . .
C C44 0.72084(19) 0.23688(18) -0.41857(17) 0.0524(4) Uani d . 1 . .
H H44 0.7443 0.2207 -0.4973 0.063 Uiso calc R 1 . .
C C45 0.66269(18) 0.35998(17) -0.39743(16) 0.0491(4) Uani d . 1 . .
H H45 0.6468 0.4265 -0.4622 0.059 Uiso calc R 1 . .
C C46 0.62795(17) 0.38491(14) -0.28066(15) 0.0417(3) Uani d . 1 . .
H H46 0.5898 0.4684 -0.2667 0.050 Uiso calc R 1 . .

loop_
_atom_site_aniso_label
_atom_site_aniso_U_11
_atom_site_aniso_U_22
_atom_site_aniso_U_33
_atom_site_aniso_U_12
_atom_site_aniso_U_13
_atom_site_aniso_U_23
N1 0.0428(6) 0.0404(6) 0.0370(6) -0.0120(5) 0.0179(5) -0.0042(5)
N2 0.0489(7) 0.0417(6) 0.0396(6) -0.0131(5) 0.0172(5) -0.0058(5)
C3 0.0461(8) 0.0386(7) 0.0390(7) -0.0073(6) 0.0164(6) -0.0017(6)
C3A 0.0399(7) 0.0325(6) 0.0335(6) -0.0019(5) 0.0153(6) 0.0008(5)
C4 0.0363(7) 0.0329(6) 0.0353(7) 0.0014(5) 0.0156(6) 0.0018(5)
C4A 0.0342(7) 0.0335(6) 0.0375(7) -0.0004(5) 0.0162(6) -0.0003(5)
C5 0.0409(8) 0.0449(8) 0.0444(8) -0.0061(6) 0.0223(6) -0.0029(6)
C6 0.0417(8) 0.0495(8) 0.0561(9) -0.0134(6) 0.0243(7) -0.0065(7)
C7 0.0485(9) 0.0547(9) 0.0517(9) -0.0176(7) 0.0225(7) -0.0156(7)
C8 0.0461(8) 0.0537(8) 0.0429(8) -0.0131(7) 0.0230(7) -0.0122(7)
C8A 0.0351(7) 0.0359(6) 0.0372(7) -0.0031(5) 0.0160(6) -0.0012(5)
N9 0.0389(6) 0.0401(6) 0.0370(6) -0.0073(5) 0.0173(5) -0.0032(5)
C9A 0.0359(7) 0.0331(6) 0.0352(6) -0.0033(5) 0.0155(5) 0.0018(5)
C11 0.0420(7) 0.0326(6) 0.0419(7) -0.0047(5) 0.0198(6) 0.0043(6)
C12 0.0521(9) 0.0529(9) 0.0428(8) -0.0151(7) 0.0210(7) -0.0023(7)
C13 0.0749(12) 0.0548(9) 0.0531(10) -0.0144(8) 0.0360(9) -0.0073(8)
C14 0.0658(11) 0.0563(10) 0.0722(12) 0.0003(8) 0.0455(10) 0.0011(9)
C15 0.0425(9) 0.0590(10) 0.0689(11) -0.0006(7) 0.0265(8) 0.0083(9)
C16 0.0411(8) 0.0467(8) 0.0467(8) -0.0052(6) 0.0151(7) 0.0040(7)
C31 0.0659(11) 0.0612(10) 0.0460(9) -0.0213(8) 0.0237(8) -0.0155(8)
C41 0.0369(7) 0.0365(7) 0.0355(7) -0.0032(5) 0.0167(6) -0.0012(6)
C42 0.0563(9) 0.0398(7) 0.0454(8) 0.0040(6) 0.0235(7) 0.0007(6)
C43 0.0632(10) 0.0498(9) 0.0546(10) 0.0061(8) 0.0301(8) -0.0069(8)
C44 0.0532(9) 0.0675(10) 0.0417(8) -0.0034(8) 0.0256(7) -0.0085(8)
C45 0.0523(9) 0.0582(9) 0.0403(8) -0.0035(7) 0.0218(7) 0.0067(7)
C46 0.0453(8) 0.0412(7) 0.0421(8) 0.0010(6) 0.0212(6) 0.0029(6)

loop_
_atom_type_symbol
_atom_type_description
_atom_type_scat_dispersion_real
_atom_type_scat_dispersion_imag
_atom_type_scat_source
C C 0.0033 0.0016 'International Tables Vol C Tables 4.2.6.8 and 6.1.1.4'
H H 0.0000 0.0000 'International Tables Vol C Tables 4.2.6.8 and 6.1.1.4'
N N 0.0061 0.0033 'International Tables Vol C Tables 4.2.6.8 and 6.1.1.4'

loop_
_geom_angle_atom_site_label_1
_geom_angle_atom_site_label_2
_geom_angle_atom_site_label_3
_geom_angle_site_symmetry_1
_geom_angle_site_symmetry_3
_geom_angle
_geom_angle_publ_flag
C9A N1 N2 . . 110.06(11) ?
C9A N1 C11 . . 129.37(11) ?
N2 N1 C11 . . 119.07(11) ?
C3 N2 N1 . . 108.04(11) ?
N2 C3 C3A . . 110.55(12) ?
N2 C3 C31 . . 119.20(13) ?
C3A C3 C31 . . 130.23(13) ?
C4 C3A C9A . . 118.45(12) ?
C4 C3A C3 . . 136.89(13) ?
C9A C3A C3 . . 104.51(11) ?
C3A C4 C4A . . 116.60(12) ?
C3A C4 C41 . . 122.02(12) ?
C4A C4 C41 . . 121.36(11) ?
C5 C4A C4 . . 123.14(12) ?
C5 C4A C8A . . 117.71(12) ?
C4 C4A C8A . . 119.12(11) ?
C6 C5 C4A . . 121.57(13) ?
C6 C5 H5 . . 119.2 ?
C4A C5 H5 . . 119.2 ?
C5 C6 C7 . . 120.27(13) ?
C5 C6 H6 . . 119.9 ?
C7 C6 H6 . . 119.9 ?
C8 C7 C6 . . 120.36(14) ?
C8 C7 H7 . . 119.8 ?
C6 C7 H7 . . 119.8 ?
C7 C8 C8A . . 121.18(14) ?
C7 C8 H8 . . 119.4 ?
C8A C8 H8 . . 119.4 ?
N9 C8A C8 . . 117.20(12) ?
N9 C8A C4A . . 123.94(12) ?
C8 C8A C4A . . 118.86(12) ?
C9A N9 C8A . . 114.32(11) ?
N9 C9A N1 . . 125.83(12) ?
N9 C9A C3A . . 127.35(12) ?
N1 C9A C3A . . 106.81(11) ?
C12 C11 C16 . . 119.95(13) ?
C12 C11 N1 . . 120.37(13) ?
C16 C11 N1 . . 119.67(13) ?
C11 C12 C13 . . 119.46(15) ?
C11 C12 H12 . . 120.3 ?
C13 C12 H12 . . 120.3 ?
C14 C13 C12 . . 120.78(16) ?
C14 C13 H13 . . 119.6 ?
C12 C13 H13 . . 119.6 ?
C15 C14 C13 . . 119.47(15) ?
C15 C14 H14 . . 120.3 ?
C13 C14 H14 . . 120.3 ?
C14 C15 C16 . . 120.71(16) ?
C14 C15 H15 . . 119.6 ?
C16 C15 H15 . . 119.6 ?
C15 C16 C11 . . 119.61(15) ?
C15 C16 H16 . . 120.2 ?
C11 C16 H16 . . 120.2 ?
C3 C31 H31A . . 109.5 ?
C3 C31 H31B . . 109.5 ?
H31A C31 H31B . . 109.5 ?
C3 C31 H31C . . 109.5 ?
H31A C31 H31C . . 109.5 ?
H31B C31 H31C . . 109.5 ?
C42 C41 C46 . . 118.74(12) ?
C42 C41 C4 . . 119.81(12) ?
C46 C41 C4 . . 121.45(12) ?
C43 C42 C41 . . 120.68(14) ?
C43 C42 H42 . . 119.7 ?
C41 C42 H42 . . 119.7 ?
C44 C43 C42 . . 119.96(14) ?
C44 C43 H43 . . 120.0 ?
C42 C43 H43 . . 120.0 ?
C43 C44 C45 . . 119.95(14) ?
C43 C44 H44 . . 120.0 ?
C45 C44 H44 . . 120.0 ?
C46 C45 C44 . . 120.36(14) ?
C46 C45 H45 . . 119.8 ?
C44 C45 H45 . . 119.8 ?
C45 C46 C41 . . 120.30(13) ?
C45 C46 H46 . . 119.9 ?
C41 C46 H46 . . 119.9 ?

loop_
_geom_bond_atom_site_label_1
_geom_bond_atom_site_label_2
_geom_bond_site_symmetry_2
_geom_bond_distance
_geom_bond_publ_flag
N1 C9A . 1.3790(16) ?
N1 N2 . 1.3842(16) ?
N1 C11 . 1.4201(17) ?
N2 C3 . 1.3132(18) ?
C3 C3A . 1.4422(19) ?
C3 C31 . 1.492(2) ?
C3A C4 . 1.3885(18) ?
C3A C9A . 1.4217(18) ?
C4 C4A . 1.4249(18) ?
C4 C41 . 1.4876(18) ?
C4A C5 . 1.4228(18) ?
C4A C8A . 1.4308(18) ?
C5 C6 . 1.361(2) ?
C5 H5 . 0.9300 ?
C6 C7 . 1.405(2) ?
C6 H6 . 0.9300 ?
C7 C8 . 1.358(2) ?
C7 H7 . 0.9300 ?
C8 C8A . 1.4190(19) ?
C8 H8 . 0.9300 ?
C8A N9 . 1.3631(16) ?
N9 C9A . 1.3160(17) ?
C11 C12 . 1.383(2) ?
C11 C16 . 1.3875(19) ?
C12 C13 . 1.385(2) ?
C12 H12 . 0.9300 ?
C13 C14 . 1.376(3) ?
C13 H13 . 0.9300 ?
C14 C15 . 1.374(3) ?
C14 H14 . 0.9300 ?
C15 C16 . 1.381(2) ?
C15 H15 . 0.9300 ?
C16 H16 . 0.9300 ?
C31 H31A . 0.9600 ?
C31 H31B . 0.9600 ?
C31 H31C . 0.9600 ?
C41 C42 . 1.3898(19) ?
C41 C46 . 1.3907(19) ?
C42 C43 . 1.384(2) ?
C42 H42 . 0.9300 ?
C43 C44 . 1.375(2) ?
C43 H43 . 0.9300 ?
C44 C45 . 1.381(2) ?
C44 H44 . 0.9300 ?
C45 C46 . 1.381(2) ?
C45 H45 . 0.9300 ?
C46 H46 . 0.9300 ?

loop_
_geom_hbond_atom_site_label_D
_geom_hbond_atom_site_label_H
_geom_hbond_atom_site_label_A
_geom_hbond_site_symmetry_A
_geom_hbond_distance_DH
_geom_hbond_distance_HA
_geom_hbond_distance_DA
_geom_hbond_angle_DHA
_geom_hbond_publ_flag
C12 H12 N9 . 0.93 2.44 3.0012(18) 119 ?
C46 H46 N9 2_665 0.93 2.52 3.4164(18) 163 y
C16 H16 N2 . 0.93 2.48 2.799(2) 100 ?

loop_
_geom_torsion_atom_site_label_1
_geom_torsion_atom_site_label_2
_geom_torsion_atom_site_label_3
_geom_torsion_atom_site_label_4
_geom_torsion_site_symmetry_1
_geom_torsion_site_symmetry_2
_geom_torsion_site_symmetry_3
_geom_torsion_site_symmetry_4
_geom_torsion
_geom_torsion_publ_flag
C9A N1 N2 C3 . . . . 1.12(16) ?
C11 N1 N2 C3 . . . . 168.47(12) ?
N1 N2 C3 C3A . . . . -1.54(16) ?
N1 N2 C3 C31 . . . . 179.75(13) ?
N2 C3 C3A C4 . . . . -173.86(15) ?
C31 C3 C3A C4 . . . . 4.7(3) ?
N2 C3 C3A C9A . . . . 1.37(16) ?
C31 C3 C3A C9A . . . . 179.90(16) ?
C9A C3A C4 C4A . . . . 0.62(18) ?
C3 C3A C4 C4A . . . . 175.37(15) ?
C9A C3A C4 C41 . . . . 178.75(12) ?
C3 C3A C4 C41 . . . . -6.5(2) ?
C3A C4 C4A C5 . . . . -179.09(13) ?
C41 C4 C4A C5 . . . . 2.8(2) ?
C3A C4 C4A C8A . . . . 3.01(18) ?
C41 C4 C4A C8A . . . . -175.13(12) ?
C4 C4A C5 C6 . . . . -177.40(14) ?
C8A C4A C5 C6 . . . . 0.5(2) ?
C4A C5 C6 C7 . . . . 0.9(2) ?
C5 C6 C7 C8 . . . . -1.0(3) ?
C6 C7 C8 C8A . . . . -0.4(3) ?
C7 C8 C8A N9 . . . . -178.35(14) ?
C7 C8 C8A C4A . . . . 1.8(2) ?
C5 C4A C8A N9 . . . . 178.31(13) ?
C4 C4A C8A N9 . . . . -3.7(2) ?
C5 C4A C8A C8 . . . . -1.87(19) ?
C4 C4A C8A C8 . . . . 176.15(13) ?
C8 C8A N9 C9A . . . . -179.62(13) ?
C4A C8A N9 C9A . . . . 0.20(19) ?
C8A N9 C9A N1 . . . . -176.24(12) ?
C8A N9 C9A C3A . . . . 4.0(2) ?
N2 N1 C9A N9 . . . . 179.99(13) ?
C11 N1 C9A N9 . . . . 14.3(2) ?
N2 N1 C9A C3A . . . . -0.24(15) ?
C11 N1 C9A C3A . . . . -165.91(13) ?
C4 C3A C9A N9 . . . . -4.6(2) ?
C3 C3A C9A N9 . . . . 179.13(13) ?
C4 C3A C9A N1 . . . . 175.65(12) ?
C3 C3A C9A N1 . . . . -0.64(14) ?
C9A N1 C11 C12 . . . . -31.2(2) ?
N2 N1 C11 C12 . . . . 164.26(12) ?
C9A N1 C11 C16 . . . . 148.85(14) ?
N2 N1 C11 C16 . . . . -15.73(19) ?
C16 C11 C12 C13 . . . . -1.3(2) ?
N1 C11 C12 C13 . . . . 178.74(13) ?
C11 C12 C13 C14 . . . . 1.3(3) ?
C12 C13 C14 C15 . . . . 0.0(3) ?
C13 C14 C15 C16 . . . . -1.3(3) ?
C14 C15 C16 C11 . . . . 1.3(2) ?
C12 C11 C16 C15 . . . . 0.0(2) ?
N1 C11 C16 C15 . . . . -179.99(13) ?
C3A C4 C41 C42 . . . . -64.18(18) ?
C4A C4 C41 C42 . . . . 113.86(15) ?
C3A C4 C41 C46 . . . . 116.72(15) ?
C4A C4 C41 C46 . . . . -65.24(18) ?
C46 C41 C42 C43 . . . . -0.3(2) ?
C4 C41 C42 C43 . . . . -179.45(14) ?
C41 C42 C43 C44 . . . . -0.1(2) ?
C42 C43 C44 C45 . . . . 0.2(3) ?
C43 C44 C45 C46 . . . . 0.1(2) ?
C44 C45 C46 C41 . . . . -0.6(2) ?
C42 C41 C46 C45 . . . . 0.7(2) ?
C4 C41 C46 C45 . . . . 179.80(13) ?

loop_
_cod_related_entry_id
_cod_related_entry_database
_cod_related_entry_code
1 ChemSpider 10194421
